data_7133853
loop_
_publ_author_name
'Ohashi, Fumika'
'Takano, Hideaki'
'Shinokubo, Hiroshi'

_publ_section_title
;
 Zig-zag-fused &#x3c0;-extended BODIPYs <i>via</i> gold-catalysed
 cycloisomerisation.
;
_journal_issue 88
_journal_name_full 'Chemical communications (Cambridge, England)'
_journal_page_first 12892
_journal_page_last 12895
_journal_paper_doi 10.1039/d4cc04416a
_journal_volume 60
_journal_year 2024
_chemical_formula_moiety 'C40 H24 B2 F4 N4'
_chemical_formula_sum 'C40 H24 B2 F4 N4'
_chemical_formula_weight 658.25
_space_group_crystal_system triclinic
_space_group_IT_number 2
_space_group_name_Hall '-P 1'
_space_group_name_H-M_alt 'P -1'
_atom_sites_solution_hydrogens geom
_atom_sites_solution_primary dual
_audit_creation_date 2024-07-09
_audit_creation_method
;
Olex2 1.5-ac6-018
(compiled 2024.02.14 svn.r2f8d729c for Rigaku Oxford Diffraction, GUI svn.r6920)
;
_audit_update_record
;
2024-07-19 deposited with the CCDC.	2024-10-09 downloaded from the CCDC.
;
_cell_angle_alpha 94.375(2)
_cell_angle_beta 92.4060(10)
_cell_angle_gamma 112.285(2)
_cell_formula_units_Z 4
_cell_length_a 11.2443(2)
_cell_length_b 12.5476(3)
_cell_length_c 23.0507(4)
_cell_measurement_reflns_used 16101
_cell_measurement_temperature 93.01(13)
_cell_measurement_theta_max 74.8180
_cell_measurement_theta_min 3.8290
_cell_volume 2991.65(11)
_computing_cell_refinement 'CrysAlisPro 1.171.43.113a (Rigaku OD, 2024)'
_computing_data_collection 'CrysAlisPro 1.171.43.113a (Rigaku OD, 2024)'
_computing_data_reduction 'CrysAlisPro 1.171.43.113a (Rigaku OD, 2024)'
_computing_molecular_graphics 'Olex2 1.5-ac6-018 (Dolomanov et al., 2009)'
_computing_publication_material 'Olex2 1.5-ac6-018 (Dolomanov et al., 2009)'
_computing_structure_refinement 'SHELXL 2018/3 (Sheldrick, 2015)'
_computing_structure_solution 'SHELXT 2018/2 (Sheldrick, 2018)'
_diffrn_ambient_environment N~2~
_diffrn_ambient_temperature 93.01(13)
_diffrn_detector 'Hybrid Pixel Array Detector'
_diffrn_detector_area_resol_mean 10.0000
_diffrn_detector_type HyPix
_diffrn_measured_fraction_theta_full 0.995
_diffrn_measured_fraction_theta_max 0.995
_diffrn_measurement_details
;
List of Runs (angles in degrees, time in seconds):

  # Type    Start    End  Width  t~exp~   \w     \q     \k     \f   Frames
#--------------------------------------------------------------------------
  1  \w    -74.00   9.00   0.50    0.33    --  -45.96  89.00-110.00  166
  2  \w    -24.00  71.00   0.50    0.33    --   45.96 -89.00 133.00  190
  3  \w   -141.00 -79.00   0.50    1.31    -- -104.50 -89.00 133.00  124
  4  \w    -91.00 -38.00   0.50    1.31    -- -104.50  89.00-110.00  106
  5  \w     65.00 104.00   0.50    1.31    --  106.23 -89.00 133.00   78
  6  \w     87.00 169.00   0.50    1.31    --  106.23  89.00-110.00  164
  7  \w    -37.00  28.00   0.50    0.33    --  -45.96  38.00-180.00  130
  8  \w    -37.00  16.00   0.50    0.33    --  -45.96  38.00  60.00  106
  9  \w    -10.00  23.00   0.50    0.33    --  -45.96  19.00  60.00   66
 10  \w    -52.00 -14.00   0.50    0.33    --  -45.96 125.00 -30.00   76
 11  \w    -21.00  29.00   0.50    0.33    --  -45.96  19.00 150.00  100
 12  \w    -21.00   4.00   0.50    0.33    --  -45.96  19.00 -30.00   50
 13  \w    -21.00  48.00   0.50    0.33    --   45.96 -38.00-180.00  138
 14  \w   -129.00-103.00   0.50    1.31    -- -104.50 150.00  92.46   52
 15  \w   -123.00 -97.00   0.50    1.31    -- -104.50 142.00 -60.05   52
 16  \w   -146.00 -90.00   0.50    1.31    -- -104.50 -61.00  90.00  112
 17  \w    -83.00 -57.00   0.50    1.31    -- -104.50 150.00  92.46   52
 18  \w   -153.00-128.00   0.50    1.31    -- -104.50 -45.00 -90.00   50
 19  \w   -109.00 -35.00   0.50    1.31    -- -104.50 125.00-120.00  148
 20  \w    -74.00 -31.00   0.50    1.31    -- -104.50 142.00 -60.05   86
 21  \w    -65.00 -31.00   0.50    1.31    -- -104.50  61.00-120.00   68
 22  \w   -123.00 -88.00   0.50    1.31    -- -104.50 -61.00-180.00   70
 23  \w   -138.00 -87.00   0.50    1.31    -- -104.50 -15.00-150.00  102
 24  \w   -173.00-128.00   0.50    1.31    -- -104.50 -61.00-180.00   90
 25  \w    -62.00 -34.00   0.50    1.31    -- -104.50  61.00  60.00   56
 26  \w    -99.00 -57.00   0.50    1.31    -- -104.50  77.00   0.00   84
 27  \w    -66.00 -32.00   0.50    1.31    -- -104.50  61.00  30.00   68
 28  \w     33.00 105.00   0.50    1.31    --  106.23 -95.00   0.00  144
 29  \w     38.00  99.00   0.50    1.31    --  106.23-125.00-180.00  122
 30  \w     40.00  97.00   0.50    1.31    --  106.23 -95.00  60.00  114
 31  \w     37.00 112.00   0.50    1.31    --  106.23-125.00   0.00  150
 32  \w     75.00 102.00   0.50    1.31    --  106.23 -95.00  90.00   54
 33  \w     47.00 106.00   0.50    1.31    --  106.23-100.00-128.43  118
 34  \w     89.00 164.00   0.50    1.31    --  106.23  61.00 -60.00  150
 35  \w     47.00  73.00   0.50    1.31    --  106.23-125.00 120.00   52
 36  \w     41.00  66.00   0.50    1.31    --  106.23 -61.00 -90.00   50
 37  \w     91.00 176.00   0.50    1.31    --  106.23  61.00-180.00  170
 38  \w     87.00 112.00   0.50    1.31    --  106.23-125.00 -90.00   50
 39  \w     37.00  64.00   0.50    1.31    --  106.23-125.00 -90.00   54
 40  \w     87.00 112.00   0.50    1.31    --  106.23-125.00 120.00   50
 41  \w     87.00 178.00   0.50    1.31    --  106.23  77.00 150.00  182
;
_diffrn_measurement_device 'four-circle diffractometer'
_diffrn_measurement_device_type 'XtaLAB Synergy R, HyPix'
_diffrn_measurement_method '\w scans'
_diffrn_orient_matrix_type 'CrysAlisPro convention (1999,Acta A55,543-557)'
_diffrn_orient_matrix_UB_11 -0.0024849000
_diffrn_orient_matrix_UB_12 0.0630737000
_diffrn_orient_matrix_UB_13 0.0596774000
_diffrn_orient_matrix_UB_21 -0.1222959000
_diffrn_orient_matrix_UB_22 -0.1027182000
_diffrn_orient_matrix_UB_23 0.0121254000
_diffrn_orient_matrix_UB_31 0.0842115000
_diffrn_orient_matrix_UB_32 -0.0570394000
_diffrn_orient_matrix_UB_33 0.0284805000
_diffrn_radiation_monochromator mirror
_diffrn_radiation_probe x-ray
_diffrn_radiation_type 'Cu K\a'
_diffrn_radiation_wavelength 1.54184
_diffrn_reflns_av_R_equivalents 0.0388
_diffrn_reflns_av_unetI/netI 0.0353
_diffrn_reflns_Laue_measured_fraction_full 0.995
_diffrn_reflns_Laue_measured_fraction_max 0.995
_diffrn_reflns_limit_h_max 13
_diffrn_reflns_limit_h_min -12
_diffrn_reflns_limit_k_max 14
_diffrn_reflns_limit_k_min -14
_diffrn_reflns_limit_l_max 27
_diffrn_reflns_limit_l_min -21
_diffrn_reflns_number 35319
_diffrn_reflns_point_group_measured_fraction_full 0.995
_diffrn_reflns_point_group_measured_fraction_max 0.995
_diffrn_reflns_theta_full 67.080
_diffrn_reflns_theta_max 67.080
_diffrn_reflns_theta_min 3.826
_diffrn_source 'Rotating-anode X-ray tube'
_diffrn_source_type 'PhotonJet R (Cu) X-ray Source'
_exptl_absorpt_coefficient_mu 0.853
_exptl_absorpt_correction_T_max 1.000
_exptl_absorpt_correction_T_min 0.756
_exptl_absorpt_correction_type gaussian
_exptl_absorpt_process_details
;
CrysAlisPro 1.171.43.113a (Rigaku Oxford Diffraction, 2024)
Numerical absorption correction based on gaussian integration over
a multifaceted crystal model
Empirical absorption correction using spherical harmonics,
implemented in SCALE3 ABSPACK scaling algorithm.
;
_exptl_crystal_colour black
_exptl_crystal_colour_primary black
_exptl_crystal_density_diffrn 1.461
_exptl_crystal_description block
_exptl_crystal_F_000 1352
_exptl_crystal_size_max 0.228
_exptl_crystal_size_mid 0.106
_exptl_crystal_size_min 0.071
_refine_diff_density_max 0.456
_refine_diff_density_min -0.266
_refine_diff_density_rms 0.067
_refine_ls_extinction_method none
_refine_ls_goodness_of_fit_ref 1.111
_refine_ls_hydrogen_treatment constr
_refine_ls_matrix_type full
_refine_ls_number_parameters 901
_refine_ls_number_reflns 10630
_refine_ls_number_restraints 0
_refine_ls_restrained_S_all 1.111
_refine_ls_R_factor_all 0.0684
_refine_ls_R_factor_gt 0.0609
_refine_ls_shift/su_max 0.001
_refine_ls_shift/su_mean 0.000
_refine_ls_structure_factor_coef Fsqd
_refine_ls_weighting_details 'w=1/[\s^2^(Fo^2^)+(0.0733P)^2^+3.6976P] where P=(Fo^2^+2Fc^2^)/3'
_refine_ls_weighting_scheme calc
_refine_ls_wR_factor_gt 0.1621
_refine_ls_wR_factor_ref 0.1666
_reflns_Friedel_coverage 0.000
_reflns_number_gt 9332
_reflns_number_total 10630
_reflns_threshold_expression 'I > 2\s(I)'
_cod_data_source_file d4cc04416a2.cif
_cod_data_source_block 188_auto
_cod_depositor_comments 'Adding full bibliography for 7133850--7133853.cif.'
_cod_original_cell_volume 2991.64(11)
_cod_database_code 7133853
_shelx_shelxl_version_number 2018/3
_chemical_oxdiff_formula CHNBFCl
_shelx_space_group_comment
;
The symmetry employed for this shelxl refinement is uniquely defined
by the following loop, which should always be used as a source of
symmetry information in preference to the above space-group names.
They are only intended as comments.
;
_shelx_estimated_absorpt_t_max 0.942
_shelx_estimated_absorpt_t_min 0.829
_olex2_refinement_description
;
1. Fixed Uiso
 At 1.2 times of:
  All C(H) groups
2.a Aromatic/amide H refined with riding coordinates:
 C00P(H00P), C00V(H00V), C00W(H00W), C00X(H00X), C011(H011), C012(H012),
 C015(H015), C019(H019), C01A(H01A), C01C(H01C), C01G(H01G), C01H(H01H),
 C01J(H01J), C01L(H01L), C01N(H01N), C01P(H01P), C01R(H01R), C01S(H01S),
 C01U(H01U), C01W(H01W), C01X(H01X), C01Y(H01Y), C01Z(H01Z), C020(H020),
 C021(H021), C022(H022), C023(H023), C024(H024), C025(H025), C026(H026),
 C027(H027), C028(H028), C029(H029), C02A(H02A), C02B(H02B), C02C(H02C),
 C02D(H02D), C02E(H02E), C02F(H02F), C02G(H02G), C02H(H02H), C02I(H02I),
 C02J(H02J), C02K(H02K), C02L(H02L), C02M(H02M), C02N(H02N), C02O(H02O)
;
_olex2_submission_special_instructions 'No special instructions were received'
_oxdiff_exptl_absorpt_empirical_details
;
Empirical correction (ABSPACK) includes:
- Absorption correction using spherical harmonics
- Frame scaling
;
_oxdiff_exptl_absorpt_empirical_full_max 1.465
_oxdiff_exptl_absorpt_empirical_full_min 0.737

loop_
_space_group_symop_operation_xyz
'x, y, z'
'-x, -y, -z'

loop_
_atom_site_label
_atom_site_type_symbol
_atom_site_fract_x
_atom_site_fract_y
_atom_site_fract_z
_atom_site_U_iso_or_equiv
_atom_site_adp_type
_atom_site_occupancy
_atom_site_site_symmetry_order
_atom_site_calc_flag
_atom_site_refinement_flags_posn
_atom_site_refinement_flags_adp
_atom_site_refinement_flags_occupancy
_atom_site_disorder_assembly
_atom_site_disorder_group
F001 F 0.94364(14) 0.40485(13) 0.08115(7) 0.0257(3) Uani 1 1 d . . . . .
F002 F 0.92523(14) 0.57310(12) 0.11461(7) 0.0293(4) Uani 1 1 d . . . . .
F003 F 0.92618(15) 0.82604(14) 0.11405(7) 0.0311(4) Uani 1 1 d . . . . .
F004 F 0.00865(15) 1.09207(14) 0.42503(7) 0.0323(4) Uani 1 1 d . . . . .
F005 F 0.70780(15) 0.75633(13) 0.09429(7) 0.0305(4) Uani 1 1 d . . . . .
F006 F 0.24763(16) 0.74847(13) 0.40489(7) 0.0327(4) Uani 1 1 d . . . . .
F007 F 0.02796(16) 0.67509(15) 0.38983(7) 0.0352(4) Uani 1 1 d . . . . .
F008 F 0.00746(16) 0.92043(14) 0.38514(8) 0.0383(4) Uani 1 1 d . . . . .
N009 N 0.78982(19) 0.79521(17) 0.19466(9) 0.0207(4) Uani 1 1 d . . . . .
N00A N 0.84955(19) 0.41421(17) 0.17300(9) 0.0201(4) Uani 1 1 d . . . . .
N00B N 0.1008(2) 1.08464(18) 0.33246(9) 0.0218(4) Uani 1 1 d . . . . .
N00C N 0.2108(2) 1.06715(18) 0.42311(9) 0.0231(5) Uani 1 1 d . . . . .
N00D N 0.81746(19) 0.95444(18) 0.13595(9) 0.0204(4) Uani 1 1 d . . . . .
N00E N 0.15497(19) 0.69684(18) 0.30645(9) 0.0204(4) Uani 1 1 d . . . . .
N00F N 0.7312(2) 0.41028(18) 0.08101(9) 0.0209(4) Uani 1 1 d . . . . .
N00G N 0.13723(19) 0.54656(18) 0.36993(9) 0.0207(4) Uani 1 1 d . . . . .
C00H C 0.6373(2) 0.41924(19) 0.17365(11) 0.0185(5) Uani 1 1 d . . . . .
C00I C 0.2054(2) 1.0885(2) 0.30185(11) 0.0208(5) Uani 1 1 d . . . . .
C00J C 0.7441(2) 0.4071(2) 0.20318(11) 0.0189(5) Uani 1 1 d . . . . .
C00K C 0.3019(2) 0.7743(2) 0.11663(11) 0.0185(5) Uani 1 1 d . . . . .
C00L C 0.3036(2) 0.7071(2) 0.16710(11) 0.0187(5) Uani 1 1 d . . . . .
C00M C 0.3087(2) 1.0691(2) 0.33060(11) 0.0197(5) Uani 1 1 d . . . . .
C00N C 0.6769(2) 0.3593(2) 0.30648(11) 0.0203(5) Uani 1 1 d . . . . .
C00O C 0.3627(2) 0.5373(2) 0.25583(11) 0.0187(5) Uani 1 1 d . . . . .
C00P C 0.4231(2) 0.4759(2) 0.28599(11) 0.0187(5) Uani 1 1 d . . . . .
H00P H 0.399828 0.460381 0.324519 0.022 Uiso 1 1 calc R U . . .
C00Q C 0.5830(2) 0.9529(2) 0.24719(11) 0.0189(5) Uani 1 1 d . . . . .
C00R C 0.3159(2) 1.0729(2) 0.39195(11) 0.0216(5) Uani 1 1 d . . . . .
C00S C 0.4060(2) 0.5677(2) 0.19968(11) 0.0190(5) Uani 1 1 d . . . . .
C00T C 0.5342(2) 0.9164(2) 0.30165(11) 0.0207(5) Uani 1 1 d . . . . .
C00U C 0.2377(2) 1.1821(2) 0.14494(11) 0.0212(5) Uani 1 1 d . . . . .
C00V C 0.7685(2) 0.6927(2) 0.27175(11) 0.0205(5) Uani 1 1 d . . . . .
H00V H 0.777904 0.639779 0.297151 0.025 Uiso 1 1 calc R U . . .
C00W C 0.9373(2) 0.4003(2) 0.21078(11) 0.0218(5) Uani 1 1 d . . . . .
H00W H 1.020199 0.404288 0.201299 0.026 Uiso 1 1 calc R U . . .
C00X C 0.8816(2) 1.0407(2) 0.10350(11) 0.0214(5) Uani 1 1 d . . . . .
H00X H 0.935456 1.035394 0.073659 0.026 Uiso 1 1 calc R U . . .
C00Y C 0.1840(2) 1.1142(2) 0.24423(11) 0.0198(5) Uani 1 1 d . . . . .
C00Z C 0.6271(2) 0.4082(2) 0.11244(11) 0.0196(5) Uani 1 1 d . . . . .
C010 C 0.3982(2) 1.0333(2) 0.29779(11) 0.0190(5) Uani 1 1 d . . . . .
C011 C 0.1864(2) 0.7733(2) 0.09066(11) 0.0212(5) Uani 1 1 d . . . . .
H011 H 0.107304 0.735340 0.107439 0.025 Uiso 1 1 calc R U . . .
C012 C 0.8179(2) 0.7115(2) 0.21795(11) 0.0216(5) Uani 1 1 d . . . . .
H012 H 0.865046 0.671097 0.199885 0.026 Uiso 1 1 calc R U . . .
C013 C 0.7654(2) 0.3836(2) 0.26125(11) 0.0207(5) Uani 1 1 d . . . . .
C014 C 0.7168(2) 0.8320(2) 0.23209(11) 0.0190(5) Uani 1 1 d . . . . .
C015 C 0.4943(2) 0.5233(2) 0.17724(11) 0.0193(5) Uani 1 1 d . . . . .
H015 H 0.521178 0.541863 0.139490 0.023 Uiso 1 1 calc R U . . .
C016 C 0.7105(2) 0.3109(2) 0.35898(11) 0.0195(5) Uani 1 1 d . . . . .
C017 C 0.5142(2) 0.4359(2) 0.26432(11) 0.0196(5) Uani 1 1 d . . . . .
C018 C 0.2029(2) 0.5035(2) 0.33161(11) 0.0200(5) Uani 1 1 d . . . . .
C019 C 0.3806(2) 1.1130(2) 0.19897(11) 0.0203(5) Uani 1 1 d . . . . .
H019 H 0.431594 1.138676 0.167134 0.024 Uiso 1 1 calc R U . . .
C01A C 0.8900(2) 0.3798(2) 0.26460(11) 0.0222(5) Uani 1 1 d . . . . .
H01A H 0.932715 0.365719 0.297819 0.027 Uiso 1 1 calc R U . . .
C01B C 0.2276(2) 0.6583(2) 0.26953(11) 0.0202(5) Uani 1 1 d . . . . .
C01C C 0.5245(2) 1.0173(2) 0.21799(11) 0.0191(5) Uani 1 1 d . . . . .
H01C H 0.549830 1.035849 0.180024 0.023 Uiso 1 1 calc R U . . .
C01D C 0.2716(2) 1.1358(2) 0.19828(11) 0.0205(5) Uani 1 1 d . . . . .
C01E C 0.7478(2) 0.9938(2) 0.17429(11) 0.0197(5) Uani 1 1 d . . . . .
C01F C 0.5458(2) 0.4544(2) 0.20561(11) 0.0184(5) Uani 1 1 d . . . . .
C01G C 0.8566(2) 1.1386(2) 0.12057(11) 0.0220(5) Uani 1 1 d . . . . .
H01G H 0.890337 1.211190 0.104958 0.026 Uiso 1 1 calc R U . . .
C01H C 0.1729(2) 0.7933(2) 0.22718(11) 0.0203(5) Uani 1 1 d . . . . .
H01H H 0.162475 0.844165 0.200744 0.024 Uiso 1 1 calc R U . . .
C01I C 0.6375(2) 0.7770(2) 0.33362(11) 0.0201(5) Uani 1 1 d . . . . .
C01J C 0.4456(2) 0.9594(2) 0.32435(11) 0.0199(5) Uani 1 1 d . . . . .
H01J H 0.415209 0.936354 0.361039 0.024 Uiso 1 1 calc R U . . .
C01K C 0.2402(2) 0.7202(2) 0.21834(11) 0.0199(5) Uani 1 1 d . . . . .
C01L C 0.1246(2) 0.7778(2) 0.28143(11) 0.0214(5) Uani 1 1 d . . . . .
H01L H 0.076711 0.818446 0.298643 0.026 Uiso 1 1 calc R U . . .
C01M C 0.6823(2) 0.9247(2) 0.21864(11) 0.0189(5) Uani 1 1 d . . . . .
C01N C 0.5670(2) 0.3806(2) 0.30576(11) 0.0202(5) Uani 1 1 d . . . . .
H01N H 0.516248 0.354995 0.337671 0.024 Uiso 1 1 calc R U . . .
C01O C 0.4328(2) 1.0563(2) 0.23988(11) 0.0188(5) Uani 1 1 d . . . . .
C01P C 0.7732(2) 1.1099(2) 0.16469(11) 0.0212(5) Uani 1 1 d . . . . .
H01P H 0.739149 1.159602 0.184856 0.025 Uiso 1 1 calc R U . . .
C01Q C 0.2652(2) 0.5677(2) 0.28475(11) 0.0186(5) Uani 1 1 d . . . . .
C01R C 0.5205(2) 0.3837(2) 0.07111(11) 0.0233(5) Uani 1 1 d . . . . .
H01R H 0.436002 0.376362 0.079729 0.028 Uiso 1 1 calc R U . . .
C01S C 0.7370(2) 0.2100(2) 0.35343(11) 0.0218(5) Uani 1 1 d . . . . .
H01S H 0.734555 0.172525 0.315745 0.026 Uiso 1 1 calc R U . . .
C01T C 0.6487(2) 0.7156(2) 0.38539(11) 0.0201(5) Uani 1 1 d . . . . .
C01U C 0.0624(2) 1.1223(2) 0.24170(12) 0.0233(5) Uani 1 1 d . . . . .
H01U H 0.020937 1.138844 0.208835 0.028 Uiso 1 1 calc R U . . .
C01V C 0.7016(2) 0.7662(2) 0.28211(11) 0.0195(5) Uani 1 1 d . . . . .
C01W C 0.0766(2) 0.4637(2) 0.40496(11) 0.0228(5) Uani 1 1 d . . . . .
H01W H 0.025939 0.472297 0.435592 0.027 Uiso 1 1 calc R U . . .
C01X C 0.5661(2) 0.8435(2) 0.33918(11) 0.0211(5) Uani 1 1 d . . . . .
H01X H 0.529573 0.840943 0.375731 0.025 Uiso 1 1 calc R U . . .
C01Y C 0.7679(2) 0.7170(2) 0.40703(11) 0.0217(5) Uani 1 1 d . . . . .
H01Y H 0.841107 0.747291 0.385189 0.026 Uiso 1 1 calc R U . . .
C01Z C 0.2086(2) 1.2815(2) 0.14859(12) 0.0228(5) Uani 1 1 d . . . . .
H01Z H 0.208469 1.320086 0.185676 0.027 Uiso 1 1 calc R U . . .
C020 C 0.1793(2) 0.3884(2) 0.34369(11) 0.0211(5) Uani 1 1 d . . . . .
H020 H 0.211913 0.337023 0.324171 0.025 Uiso 1 1 calc R U . . .
C021 C 0.0150(2) 1.1021(2) 0.29525(12) 0.0243(5) Uani 1 1 d . . . . .
H021 H -0.066849 1.100431 0.304984 0.029 Uiso 1 1 calc R U . . .
C022 C 0.7665(2) 0.1645(2) 0.40235(12) 0.0233(5) Uani 1 1 d . . . . .
H022 H 0.782783 0.095488 0.397965 0.028 Uiso 1 1 calc R U . . .
C023 C 0.5419(2) 0.6674(2) 0.41782(11) 0.0229(5) Uani 1 1 d . . . . .
H023 H 0.459451 0.662475 0.403279 0.028 Uiso 1 1 calc R U . . .
C024 C 0.6929(3) 0.3906(2) 0.02401(12) 0.0255(6) Uani 1 1 d . . . . .
H024 H 0.746289 0.389106 -0.006659 0.031 Uiso 1 1 calc R U . . .
C025 C 0.1878(2) 0.8280(2) 0.04029(12) 0.0240(5) Uani 1 1 d . . . . .
H025 H 0.109331 0.826883 0.022672 0.029 Uiso 1 1 calc R U . . .
C026 C 0.2367(2) 1.1279(2) 0.08986(12) 0.0256(6) Uani 1 1 d . . . . .
H026 H 0.256741 1.060709 0.086492 0.031 Uiso 1 1 calc R U . . .
C027 C 0.0993(2) 0.3649(2) 0.38951(11) 0.0230(5) Uani 1 1 d . . . . .
H027 H 0.066449 0.294203 0.406891 0.028 Uiso 1 1 calc R U . . .
C028 C 0.3728(2) 0.6386(2) 0.16140(11) 0.0205(5) Uani 1 1 d . . . . .
H028 H 0.405993 0.637682 0.124223 0.025 Uiso 1 1 calc R U . . .
C029 C 0.4169(2) 0.8322(2) 0.09154(11) 0.0217(5) Uani 1 1 d . . . . .
H029 H 0.495851 0.834499 0.109175 0.026 Uiso 1 1 calc R U . . .
C02A C 0.4175(2) 0.8859(2) 0.04158(12) 0.0243(5) Uani 1 1 d . . . . .
H02A H 0.496441 0.924332 0.024797 0.029 Uiso 1 1 calc R U . . .
C02B C 0.7460(2) 0.3191(2) 0.46352(11) 0.0252(5) Uani 1 1 d . . . . .
H02B H 0.749477 0.356972 0.501236 0.030 Uiso 1 1 calc R U . . .
C02C C 0.7145(2) 0.3637(2) 0.41478(11) 0.0236(5) Uani 1 1 d . . . . .
H02C H 0.695395 0.431261 0.419439 0.028 Uiso 1 1 calc R U . . .
C02D C 0.4182(3) 1.0852(2) 0.43322(12) 0.0252(6) Uani 1 1 d . . . . .
H02D H 0.503053 1.093207 0.424899 0.030 Uiso 1 1 calc R U . . .
C02E C 0.2431(3) 1.0707(2) 0.47993(12) 0.0275(6) Uani 1 1 d . . . . .
H02E H 0.187150 1.065269 0.510300 0.033 Uiso 1 1 calc R U . . .
C02F C 0.3024(2) 0.8841(2) 0.01563(12) 0.0250(5) Uani 1 1 d . . . . .
H02F H 0.302730 0.921151 -0.018829 0.030 Uiso 1 1 calc R U . . .
C02G C 0.7802(2) 0.6749(2) 0.45982(12) 0.0258(6) Uani 1 1 d . . . . .
H02G H 0.861359 0.675820 0.473710 0.031 Uiso 1 1 calc R U . . .
C02H C 0.2068(3) 1.1702(2) 0.03972(12) 0.0285(6) Uani 1 1 d . . . . .
H02H H 0.205847 1.131717 0.002479 0.034 Uiso 1 1 calc R U . . .
C02I C 0.5613(3) 0.3725(2) 0.01650(12) 0.0268(6) Uani 1 1 d . . . . .
H02I H 0.510446 0.355659 -0.019525 0.032 Uiso 1 1 calc R U . . .
C02J C 0.1800(2) 1.3238(2) 0.09819(13) 0.0276(6) Uani 1 1 d . . . . .
H02J H 0.161322 1.391731 0.101152 0.033 Uiso 1 1 calc R U . . .
C02K C 0.7726(2) 0.2191(2) 0.45777(12) 0.0253(6) Uani 1 1 d . . . . .
H02K H 0.794560 0.188755 0.491268 0.030 Uiso 1 1 calc R U . . .
C02L C 0.3720(3) 1.0835(2) 0.48769(12) 0.0295(6) Uani 1 1 d . . . . .
H02L H 0.419017 1.089814 0.523869 0.035 Uiso 1 1 calc R U . . .
C02M C 0.1783(2) 1.2688(2) 0.04397(12) 0.0291(6) Uani 1 1 d . . . . .
H02M H 0.157756 1.298028 0.009761 0.035 Uiso 1 1 calc R U . . .
C02N C 0.5554(3) 0.6271(2) 0.47069(12) 0.0270(6) Uani 1 1 d . . . . .
H02N H 0.482407 0.596029 0.492574 0.032 Uiso 1 1 calc R U . . .
C02O C 0.6748(3) 0.6314(2) 0.49238(12) 0.0272(6) Uani 1 1 d . . . . .
H02O H 0.683689 0.604753 0.529171 0.033 Uiso 1 1 calc R U . . .
B02P B 0.8697(3) 0.4528(2) 0.11047(13) 0.0219(6) Uani 1 1 d . . . . .
B02Q B 0.8125(3) 0.8296(2) 0.13156(13) 0.0223(6) Uani 1 1 d . . . . .
B02R B 0.1396(3) 0.6704(3) 0.37093(13) 0.0245(6) Uani 1 1 d . . . . .
B02S B 0.0753(3) 1.0393(3) 0.39358(13) 0.0246(6) Uani 1 1 d . . . . .

loop_
_atom_site_aniso_label
_atom_site_aniso_U_11
_atom_site_aniso_U_22
_atom_site_aniso_U_33
_atom_site_aniso_U_23
_atom_site_aniso_U_13
_atom_site_aniso_U_12
F001 0.0216(7) 0.0297(8) 0.0312(8) 0.0072(6) 0.0071(6) 0.0147(6)
F002 0.0272(8) 0.0190(7) 0.0399(9) 0.0073(6) 0.0069(7) 0.0055(6)
F003 0.0326(9) 0.0313(8) 0.0394(9) 0.0123(7) 0.0162(7) 0.0203(7)
F004 0.0317(9) 0.0429(9) 0.0317(9) 0.0108(7) 0.0102(7) 0.0226(8)
F005 0.0354(9) 0.0241(8) 0.0274(8) -0.0010(6) -0.0006(7) 0.0073(7)
F006 0.0432(9) 0.0244(8) 0.0261(8) 0.0012(6) 0.0007(7) 0.0086(7)
F007 0.0392(9) 0.0383(9) 0.0410(10) 0.0159(7) 0.0211(7) 0.0253(8)
F008 0.0338(9) 0.0240(8) 0.0489(10) 0.0098(7) 0.0041(7) 0.0005(7)
N009 0.0170(10) 0.0179(10) 0.0287(11) 0.0025(8) 0.0039(8) 0.0081(8)
N00A 0.0159(10) 0.0198(10) 0.0262(11) 0.0021(8) 0.0023(8) 0.0089(8)
N00B 0.0187(10) 0.0188(10) 0.0268(11) 0.0024(8) 0.0030(8) 0.0058(8)
N00C 0.0245(11) 0.0212(10) 0.0264(12) 0.0041(9) 0.0059(9) 0.0113(9)
N00D 0.0192(10) 0.0195(10) 0.0236(11) 0.0034(8) 0.0028(8) 0.0082(8)
N00E 0.0166(10) 0.0196(10) 0.0260(11) 0.0023(8) 0.0031(8) 0.0079(8)
N00F 0.0214(11) 0.0199(10) 0.0250(11) 0.0037(8) 0.0057(8) 0.0114(9)
N00G 0.0178(10) 0.0227(11) 0.0224(11) 0.0049(8) 0.0040(8) 0.0077(8)
C00H 0.0163(11) 0.0110(10) 0.0278(13) 0.0039(9) 0.0024(9) 0.0041(9)
C00I 0.0191(12) 0.0150(11) 0.0257(13) 0.0004(10) 0.0027(10) 0.0040(9)
C00J 0.0150(11) 0.0144(11) 0.0281(13) 0.0009(9) 0.0031(9) 0.0067(9)
C00K 0.0210(12) 0.0123(11) 0.0235(12) 0.0001(9) 0.0016(10) 0.0080(9)
C00L 0.0171(11) 0.0149(11) 0.0234(12) 0.0017(9) 0.0005(9) 0.0057(9)
C00M 0.0192(12) 0.0119(11) 0.0269(13) 0.0025(9) 0.0020(10) 0.0045(9)
C00N 0.0208(12) 0.0140(11) 0.0256(13) 0.0008(9) 0.0004(10) 0.0064(10)
C00O 0.0165(11) 0.0140(11) 0.0247(13) 0.0016(9) 0.0000(9) 0.0050(9)
C00P 0.0157(11) 0.0173(11) 0.0224(12) 0.0034(9) 0.0029(9) 0.0051(9)
C00Q 0.0162(11) 0.0157(11) 0.0242(13) 0.0012(9) 0.0003(9) 0.0056(9)
C00R 0.0222(12) 0.0186(12) 0.0273(13) 0.0037(10) 0.0032(10) 0.0112(10)
C00S 0.0148(11) 0.0182(11) 0.0241(13) 0.0011(10) -0.0001(9) 0.0066(9)
C00T 0.0187(12) 0.0176(12) 0.0245(13) 0.0001(10) -0.0003(10) 0.0061(10)
C00U 0.0147(11) 0.0211(12) 0.0267(13) 0.0052(10) 0.0015(10) 0.0049(10)
C00V 0.0187(12) 0.0154(11) 0.0281(13) 0.0038(10) 0.0008(10) 0.0071(9)
C00W 0.0144(11) 0.0220(12) 0.0295(14) 0.0016(10) 0.0001(10) 0.0078(10)
C00X 0.0186(12) 0.0237(13) 0.0215(12) 0.0058(10) 0.0018(9) 0.0069(10)
C00Y 0.0176(12) 0.0148(11) 0.0259(13) -0.0003(9) -0.0003(10) 0.0057(9)
C00Z 0.0173(12) 0.0154(11) 0.0283(13) 0.0051(10) 0.0053(10) 0.0077(9)
C010 0.0153(11) 0.0139(11) 0.0263(13) 0.0006(9) -0.0006(9) 0.0043(9)
C011 0.0198(12) 0.0164(11) 0.0283(13) 0.0034(10) 0.0030(10) 0.0077(10)
C012 0.0189(12) 0.0161(12) 0.0314(14) 0.0016(10) 0.0014(10) 0.0089(10)
C013 0.0206(12) 0.0151(11) 0.0251(13) -0.0015(9) -0.0001(10) 0.0061(10)
C014 0.0148(11) 0.0174(11) 0.0246(13) 0.0011(9) 0.0019(9) 0.0061(9)
C015 0.0191(12) 0.0189(12) 0.0202(12) 0.0028(9) 0.0017(9) 0.0075(10)
C016 0.0133(11) 0.0195(12) 0.0256(13) 0.0044(10) 0.0017(9) 0.0059(9)
C017 0.0168(11) 0.0164(11) 0.0242(13) 0.0024(9) -0.0001(9) 0.0049(9)
C018 0.0160(11) 0.0214(12) 0.0222(13) 0.0036(10) 0.0009(9) 0.0066(10)
C019 0.0208(12) 0.0172(11) 0.0236(13) 0.0026(10) 0.0027(10) 0.0078(10)
C01A 0.0195(12) 0.0213(12) 0.0255(13) 0.0004(10) -0.0028(10) 0.0085(10)
C01B 0.0169(12) 0.0178(12) 0.0244(13) 0.0016(10) 0.0008(9) 0.0052(9)
C01C 0.0173(12) 0.0167(11) 0.0230(12) 0.0034(9) 0.0017(9) 0.0060(9)
C01D 0.0192(12) 0.0153(11) 0.0256(13) -0.0005(9) -0.0004(10) 0.0059(9)
C01E 0.0148(11) 0.0215(12) 0.0245(13) 0.0026(10) -0.0003(9) 0.0089(10)
C01F 0.0154(11) 0.0141(11) 0.0239(12) 0.0008(9) 0.0001(9) 0.0040(9)
C01G 0.0195(12) 0.0206(12) 0.0259(13) 0.0059(10) 0.0000(10) 0.0072(10)
C01H 0.0217(12) 0.0156(11) 0.0253(13) 0.0034(9) -0.0003(10) 0.0091(10)
C01I 0.0184(12) 0.0154(11) 0.0245(13) 0.0007(9) 0.0000(9) 0.0046(9)
C01J 0.0203(12) 0.0194(12) 0.0201(12) 0.0023(9) 0.0020(9) 0.0077(10)
C01K 0.0172(11) 0.0163(11) 0.0229(12) 0.0014(9) -0.0005(9) 0.0030(9)
C01L 0.0185(12) 0.0183(12) 0.0287(13) 0.0013(10) 0.0014(10) 0.0086(10)
C01M 0.0175(11) 0.0177(11) 0.0211(12) 0.0003(9) -0.0023(9) 0.0071(9)
C01N 0.0213(12) 0.0166(11) 0.0218(12) 0.0032(9) 0.0035(9) 0.0059(10)
C01O 0.0162(11) 0.0141(11) 0.0261(13) 0.0012(9) -0.0004(9) 0.0061(9)
C01P 0.0180(12) 0.0196(12) 0.0258(13) 0.0035(10) -0.0004(10) 0.0070(10)
C01Q 0.0160(11) 0.0165(11) 0.0215(12) 0.0013(9) -0.0006(9) 0.0044(9)
C01R 0.0204(12) 0.0250(13) 0.0271(13) 0.0028(10) 0.0005(10) 0.0119(10)
C01S 0.0177(12) 0.0218(12) 0.0266(13) 0.0030(10) 0.0028(10) 0.0080(10)
C01T 0.0218(12) 0.0141(11) 0.0252(13) -0.0005(9) 0.0010(10) 0.0081(10)
C01U 0.0191(12) 0.0219(12) 0.0282(14) 0.0003(10) -0.0028(10) 0.0079(10)
C01V 0.0157(11) 0.0147(11) 0.0263(13) 0.0010(9) -0.0005(9) 0.0044(9)
C01W 0.0175(12) 0.0284(13) 0.0224(13) 0.0045(10) 0.0029(10) 0.0082(10)
C01X 0.0198(12) 0.0204(12) 0.0222(12) 0.0025(10) 0.0021(9) 0.0067(10)
C01Y 0.0195(12) 0.0164(11) 0.0301(14) 0.0029(10) 0.0033(10) 0.0077(10)
C01Z 0.0161(12) 0.0232(13) 0.0298(14) 0.0050(10) 0.0029(10) 0.0078(10)
C020 0.0179(12) 0.0199(12) 0.0261(13) 0.0046(10) 0.0002(10) 0.0077(10)
C021 0.0203(12) 0.0255(13) 0.0285(14) 0.0019(11) 0.0004(10) 0.0106(10)
C022 0.0164(12) 0.0243(13) 0.0334(14) 0.0087(11) 0.0054(10) 0.0111(10)
C023 0.0206(12) 0.0189(12) 0.0300(14) 0.0036(10) 0.0009(10) 0.0083(10)
C024 0.0291(14) 0.0268(13) 0.0259(14) 0.0033(11) 0.0071(11) 0.0159(11)
C025 0.0208(12) 0.0220(12) 0.0309(14) 0.0020(10) -0.0024(10) 0.0108(10)
C026 0.0236(13) 0.0222(13) 0.0309(14) 0.0032(11) 0.0016(11) 0.0086(11)
C027 0.0192(12) 0.0228(13) 0.0251(13) 0.0076(10) 0.0007(10) 0.0050(10)
C028 0.0194(12) 0.0206(12) 0.0214(12) 0.0041(10) 0.0048(9) 0.0069(10)
C029 0.0186(12) 0.0177(12) 0.0285(13) 0.0019(10) -0.0008(10) 0.0069(10)
C02A 0.0168(12) 0.0204(12) 0.0339(14) 0.0078(11) 0.0037(10) 0.0038(10)
C02B 0.0235(13) 0.0280(13) 0.0217(13) -0.0001(10) 0.0009(10) 0.0079(11)
C02C 0.0201(12) 0.0224(12) 0.0283(14) 0.0029(10) 0.0024(10) 0.0082(10)
C02D 0.0252(13) 0.0244(13) 0.0269(14) 0.0012(10) 0.0003(10) 0.0109(11)
C02E 0.0334(15) 0.0301(14) 0.0239(14) 0.0038(11) 0.0067(11) 0.0169(12)
C02F 0.0244(13) 0.0217(13) 0.0283(14) 0.0076(10) 0.0001(10) 0.0074(10)
C02G 0.0206(13) 0.0246(13) 0.0312(14) 0.0015(11) -0.0016(10) 0.0082(11)
C02H 0.0262(14) 0.0289(14) 0.0254(14) 0.0025(11) 0.0004(11) 0.0053(11)
C02I 0.0267(14) 0.0320(14) 0.0237(13) 0.0005(11) -0.0016(10) 0.0142(12)
C02J 0.0190(12) 0.0250(13) 0.0406(16) 0.0117(12) 0.0027(11) 0.0090(11)
C02K 0.0191(12) 0.0277(13) 0.0291(14) 0.0109(11) 0.0019(10) 0.0075(10)
C02L 0.0343(15) 0.0335(15) 0.0228(14) -0.0013(11) -0.0022(11) 0.0165(12)
C02M 0.0194(13) 0.0343(15) 0.0313(15) 0.0139(12) -0.0010(11) 0.0062(11)
C02N 0.0243(13) 0.0230(13) 0.0335(15) 0.0076(11) 0.0071(11) 0.0076(11)
C02O 0.0295(14) 0.0263(13) 0.0278(14) 0.0090(11) 0.0019(11) 0.0120(11)
B02P 0.0175(13) 0.0216(14) 0.0295(16) 0.0046(11) 0.0045(11) 0.0099(11)
B02Q 0.0212(14) 0.0208(14) 0.0265(15) 0.0034(11) 0.0048(11) 0.0095(11)
B02R 0.0287(15) 0.0222(14) 0.0247(15) 0.0028(11) 0.0051(12) 0.0118(12)
B02S 0.0209(14) 0.0223(14) 0.0291(16) 0.0063(12) 0.0054(12) 0.0056(12)

loop_
_atom_type_symbol
_atom_type_description
_atom_type_scat_dispersion_real
_atom_type_scat_dispersion_imag
_atom_type_scat_source
C C 0.0181 0.0091 'International Tables Vol C Tables 4.2.6.8 and 6.1.1.4'
H H 0.0000 0.0000 'International Tables Vol C Tables 4.2.6.8 and 6.1.1.4'
B B 0.0090 0.0039 'International Tables Vol C Tables 4.2.6.8 and 6.1.1.4'
F F 0.0727 0.0534 'International Tables Vol C Tables 4.2.6.8 and 6.1.1.4'
N N 0.0311 0.0180 'International Tables Vol C Tables 4.2.6.8 and 6.1.1.4'

loop_
_exptl_crystal_face_index_h
_exptl_crystal_face_index_k
_exptl_crystal_face_index_l
_exptl_crystal_face_perp_dist
2 -7 9 0.1028
-7 0 3 0.0650
7 0 -3 0.0306
-5 7 -1 0.0963
-1 0 -15 0.0413
1 0 -15 0.0368
-4 0 -12 0.0569
-1 6 9 0.0860
1 -6 -9 0.1034
6 -6 6 0.0905
2 -8 0 0.1134
0 -1 15 0.0252
-3 2 14 0.0530
-3 7 -9 0.1009
0 7 -1 0.1046
0 1 0 0.1046

loop_
_geom_angle_atom_site_label_1
_geom_angle_atom_site_label_2
_geom_angle_atom_site_label_3
_geom_angle
_geom_angle_site_symmetry_1
_geom_angle_site_symmetry_3
_geom_angle_publ_flag
C012 N009 C014 109.0(2) . . ?
C012 N009 B02Q 125.9(2) . . ?
C014 N009 B02Q 124.3(2) . . ?
C00J N00A B02P 124.2(2) . . ?
C00W N00A C00J 107.5(2) . . ?
C00W N00A B02P 127.4(2) . . ?
C00I N00B B02S 124.3(2) . . ?
C021 N00B C00I 107.7(2) . . ?
C021 N00B B02S 126.5(2) . . ?
C00R N00C B02S 123.0(2) . . ?
C02E N00C C00R 108.7(2) . . ?
C02E N00C B02S 127.5(2) . . ?
C00X N00D C01E 108.7(2) . . ?
C00X N00D B02Q 128.2(2) . . ?
C01E N00D B02Q 123.0(2) . . ?
C01B N00E B02R 123.9(2) . . ?
C01L N00E C01B 108.9(2) . . ?
C01L N00E B02R 125.9(2) . . ?
C00Z N00F B02P 121.7(2) . . ?
C024 N00F C00Z 108.6(2) . . ?
C024 N00F B02P 128.7(2) . . ?
C018 N00G B02R 123.2(2) . . ?
C01W N00G C018 108.5(2) . . ?
C01W N00G B02R 128.4(2) . . ?
C00J C00H C01F 121.3(2) . . ?
C00Z C00H C00J 118.7(2) . . ?
C00Z C00H C01F 119.7(2) . . ?
N00B C00I C00M 119.2(2) . . ?
N00B C00I C00Y 108.1(2) . . ?
C00M C00I C00Y 132.7(2) . . ?
N00A C00J C00H 119.2(2) . . ?
N00A C00J C013 108.9(2) . . ?
C00H C00J C013 131.9(2) . . ?
C011 C00K C00L 121.7(2) . . ?
C029 C00K C00L 119.2(2) . . ?
C029 C00K C011 118.8(2) . . ?
C01K C00L C00K 120.6(2) . . ?
C028 C00L C00K 115.4(2) . . ?
C028 C00L C01K 124.0(2) . . ?
C00I C00M C010 121.4(2) . . ?
C00R C00M C00I 118.6(2) . . ?
C00R C00M C010 119.7(2) . . ?
C013 C00N C016 117.6(2) . . ?
C01N C00N C013 124.9(2) . . ?
C01N C00N C016 117.5(2) . . ?
C00P C00O C00S 116.4(2) . . ?
C00P C00O C01Q 117.9(2) . . ?
C00S C00O C01Q 125.7(2) . . ?
C017 C00P C00O 125.7(2) . . ?
C00T C00Q C01M 125.8(2) . . ?
C01C C00Q C00T 116.0(2) . . ?
C01C C00Q C01M 118.2(2) . . ?
N00C C00R C00M 121.1(2) . . ?
N00C C00R C02D 107.1(2) . . ?
C00M C00R C02D 131.8(2) . . ?
C00O C00S C028 129.4(2) . . ?
C015 C00S C00O 117.3(2) . . ?
C015 C00S C028 113.3(2) . . ?
C00Q C00T C01X 129.3(2) . . ?
C01J C00T C00Q 117.5(2) . . ?
C01J C00T C01X 113.1(2) . . ?
C01Z C00U C01D 121.5(2) . . ?
C026 C00U C01D 120.2(2) . . ?
C026 C00U C01Z 118.2(2) . . ?
C012 C00V C01V 107.5(2) . . ?
N00A C00W C01A 110.8(2) . . ?
N00D C00X C01G 109.5(2) . . ?
C00I C00Y C01D 127.7(2) . . ?
C01U C00Y C00I 106.0(2) . . ?
C01U C00Y C01D 126.2(2) . . ?
N00F C00Z C00H 121.0(2) . . ?
N00F C00Z C01R 106.9(2) . . ?
C00H C00Z C01R 131.8(2) . . ?
C01J C010 C00M 115.9(2) . . ?
C01J C010 C01O 116.4(2) . . ?
C01O C010 C00M 127.5(2) . . ?
C025 C011 C00K 119.9(2) . . ?
N009 C012 C00V 110.5(2) . . ?
C00J C013 C00N 128.1(2) . . ?
C01A C013 C00J 105.6(2) . . ?
C01A C013 C00N 126.2(2) . . ?
N009 C014 C01M 119.3(2) . . ?
N009 C014 C01V 107.0(2) . . ?
C01M C014 C01V 133.5(2) . . ?
C01F C015 C00S 125.7(2) . . ?
C01S C016 C00N 120.9(2) . . ?
C02C C016 C00N 120.8(2) . . ?
C02C C016 C01S 118.3(2) . . ?
C00P C017 C01F 117.6(2) . . ?
C00P C017 C01N 114.6(2) . . ?
C01F C017 C01N 127.8(2) . . ?
N00G C018 C01Q 121.0(2) . . ?
N00G C018 C020 107.4(2) . . ?
C020 C018 C01Q 131.1(2) . . ?
C01D C019 C01O 131.3(2) . . ?
C00W C01A C013 107.2(2) . . ?
N00E C01B C01K 106.9(2) . . ?
N00E C01B C01Q 119.5(2) . . ?
C01Q C01B C01K 133.4(2) . . ?
C01O C01C C00Q 125.8(2) . . ?
C00Y C01D C00U 117.9(2) . . ?
C019 C01D C00U 117.2(2) . . ?
C019 C01D C00Y 124.8(2) . . ?
N00D C01E C01M 120.7(2) . . ?
N00D C01E C01P 107.0(2) . . ?
C01P C01E C01M 131.7(2) . . ?
C015 C01F C00H 115.8(2) . . ?
C015 C01F C017 116.7(2) . . ?
C017 C01F C00H 127.2(2) . . ?
C01P C01G C00X 107.0(2) . . ?
C01L C01H C01K 107.4(2) . . ?
C01V C01I C01T 120.5(2) . . ?
C01X C01I C01T 116.0(2) . . ?
C01X C01I C01V 123.5(2) . . ?
C010 C01J C00T 125.8(2) . . ?
C00L C01K C01B 127.6(2) . . ?
C01H C01K C00L 126.0(2) . . ?
C01H C01K C01B 106.4(2) . . ?
N00E C01L C01H 110.4(2) . . ?
C014 C01M C00Q 123.4(2) . . ?
C014 C01M C01E 117.9(2) . . ?
C01E C01M C00Q 118.7(2) . . ?
C00N C01N C017 130.8(2) . . ?
C010 C01O C019 127.8(2) . . ?
C01C C01O C010 117.6(2) . . ?
C01C C01O C019 114.6(2) . . ?
C01G C01P C01E 107.8(2) . . ?
C018 C01Q C00O 119.2(2) . . ?
C01B C01Q C00O 123.6(2) . . ?
C01B C01Q C018 117.2(2) . . ?
C02I C01R C00Z 107.8(2) . . ?
C022 C01S C016 120.7(2) . . ?
C01Y C01T C01I 121.6(2) . . ?
C023 C01T C01I 119.8(2) . . ?
C023 C01T C01Y 118.1(2) . . ?
C021 C01U C00Y 107.5(2) . . ?
C00V C01V C014 106.0(2) . . ?
C00V C01V C01I 126.4(2) . . ?
C01I C01V C014 127.6(2) . . ?
N00G C01W C027 109.9(2) . . ?
C01I C01X C00T 133.7(2) . . ?
C02G C01Y C01T 120.9(2) . . ?
C02J C01Z C00U 120.2(3) . . ?
C027 C020 C018 107.1(2) . . ?
N00B C021 C01U 110.7(2) . . ?
C01S C022 C02K 120.5(2) . . ?
C02N C023 C01T 120.5(2) . . ?
N00F C024 C02I 109.6(2) . . ?
C02F C025 C011 120.6(2) . . ?
C02H C026 C00U 121.1(2) . . ?
C01W C027 C020 107.2(2) . . ?
C00L C028 C00S 133.5(2) . . ?
C02A C029 C00K 120.9(2) . . ?
C029 C02A C02F 120.1(2) . . ?
C02C C02B C02K 120.5(2) . . ?
C02B C02C C016 120.9(2) . . ?
C02L C02D C00R 107.3(2) . . ?
N00C C02E C02L 109.4(2) . . ?
C025 C02F C02A 119.7(2) . . ?
C02O C02G C01Y 120.3(2) . . ?
C02M C02H C026 120.1(3) . . ?
C01R C02I C024 107.0(2) . . ?
C02M C02J C01Z 120.9(3) . . ?
C022 C02K C02B 119.0(2) . . ?
C02D C02L C02E 107.4(2) . . ?
C02J C02M C02H 119.4(2) . . ?
C023 C02N C02O 120.8(2) . . ?
C02G C02O C02N 119.3(2) . . ?
F001 B02P F002 111.2(2) . . ?
F001 B02P N00A 111.7(2) . . ?
F001 B02P N00F 111.6(2) . . ?
F002 B02P N00A 108.6(2) . . ?
F002 B02P N00F 109.5(2) . . ?
N00F B02P N00A 103.9(2) . . ?
F003 B02Q F005 111.3(2) . . ?
F003 B02Q N009 111.5(2) . . ?
F003 B02Q N00D 110.9(2) . . ?
F005 B02Q N009 108.8(2) . . ?
F005 B02Q N00D 110.6(2) . . ?
N00D B02Q N009 103.4(2) . . ?
F006 B02R N00E 108.4(2) . . ?
F006 B02R N00G 110.4(2) . . ?
F007 B02R F006 111.6(2) . . ?
F007 B02R N00E 111.5(2) . . ?
F007 B02R N00G 111.0(2) . . ?
N00G B02R N00E 103.5(2) . . ?
F004 B02S F008 111.0(2) . . ?
F004 B02S N00B 111.6(2) . . ?
F004 B02S N00C 111.6(2) . . ?
F008 B02S N00B 107.8(2) . . ?
F008 B02S N00C 110.1(2) . . ?
N00C B02S N00B 104.4(2) . . ?

loop_
_geom_bond_atom_site_label_1
_geom_bond_atom_site_label_2
_geom_bond_distance
_geom_bond_site_symmetry_2
_geom_bond_publ_flag
F001 B02P 1.369(3) . ?
F002 B02P 1.392(3) . ?
F003 B02Q 1.372(3) . ?
F004 B02S 1.369(3) . ?
F005 B02Q 1.394(3) . ?
F006 B02R 1.396(4) . ?
F007 B02R 1.366(3) . ?
F008 B02S 1.387(3) . ?
N009 C012 1.347(3) . ?
N009 C014 1.385(3) . ?
N009 B02Q 1.553(4) . ?
N00A C00J 1.377(3) . ?
N00A C00W 1.358(3) . ?
N00A B02P 1.553(4) . ?
N00B C00I 1.383(3) . ?
N00B C021 1.354(3) . ?
N00B B02S 1.557(4) . ?
N00C C00R 1.390(3) . ?
N00C C02E 1.337(3) . ?
N00C B02S 1.543(4) . ?
N00D C00X 1.352(3) . ?
N00D C01E 1.386(3) . ?
N00D B02Q 1.541(3) . ?
N00E C01B 1.386(3) . ?
N00E C01L 1.348(3) . ?
N00E B02R 1.550(4) . ?
N00F C00Z 1.395(3) . ?
N00F C024 1.340(3) . ?
N00F B02P 1.548(3) . ?
N00G C018 1.379(3) . ?
N00G C01W 1.354(3) . ?
N00G B02R 1.542(4) . ?
C00H C00J 1.419(3) . ?
C00H C00Z 1.403(4) . ?
C00H C01F 1.468(3) . ?
C00I C00M 1.422(3) . ?
C00I C00Y 1.423(4) . ?
C00J C013 1.422(4) . ?
C00K C00L 1.491(3) . ?
C00K C011 1.403(3) . ?
C00K C029 1.396(4) . ?
C00L C01K 1.435(4) . ?
C00L C028 1.365(3) . ?
C00M C00R 1.409(4) . ?
C00M C010 1.463(3) . ?
C00N C013 1.441(4) . ?
C00N C016 1.491(3) . ?
C00N C01N 1.358(4) . ?
C00O C00P 1.406(3) . ?
C00O C00S 1.430(4) . ?
C00O C01Q 1.460(3) . ?
C00P C017 1.395(3) . ?
C00Q C00T 1.429(4) . ?
C00Q C01C 1.410(3) . ?
C00Q C01M 1.460(3) . ?
C00R C02D 1.415(4) . ?
C00S C015 1.409(3) . ?
C00S C028 1.432(3) . ?
C00T C01J 1.402(3) . ?
C00T C01X 1.434(3) . ?
C00U C01D 1.494(3) . ?
C00U C01Z 1.403(4) . ?
C00U C026 1.391(4) . ?
C00V C012 1.380(4) . ?
C00V C01V 1.407(3) . ?
C00W C01A 1.374(4) . ?
C00X C01G 1.392(4) . ?
C00Y C01D 1.448(4) . ?
C00Y C01U 1.408(3) . ?
C00Z C01R 1.421(4) . ?
C010 C01J 1.398(3) . ?
C010 C01O 1.426(4) . ?
C011 C025 1.391(4) . ?
C013 C01A 1.419(4) . ?
C014 C01M 1.409(3) . ?
C014 C01V 1.448(3) . ?
C015 C01F 1.394(3) . ?
C016 C01S 1.405(3) . ?
C016 C02C 1.392(4) . ?
C017 C01F 1.427(4) . ?
C017 C01N 1.454(3) . ?
C018 C01Q 1.440(3) . ?
C018 C020 1.418(3) . ?
C019 C01D 1.360(3) . ?
C019 C01O 1.454(3) . ?
C01B C01K 1.444(3) . ?
C01B C01Q 1.416(3) . ?
C01C C01O 1.395(3) . ?
C01E C01M 1.433(4) . ?
C01E C01P 1.412(3) . ?
C01G C01P 1.387(4) . ?
C01H C01K 1.402(3) . ?
C01H C01L 1.382(4) . ?
C01I C01T 1.495(3) . ?
C01I C01V 1.439(4) . ?
C01I C01X 1.363(4) . ?
C01R C02I 1.373(4) . ?
C01S C022 1.385(4) . ?
C01T C01Y 1.403(4) . ?
C01T C023 1.401(4) . ?
C01U C021 1.369(4) . ?
C01W C027 1.382(4) . ?
C01Y C02G 1.385(4) . ?
C01Z C02J 1.388(4) . ?
C020 C027 1.392(4) . ?
C022 C02K 1.389(4) . ?
C023 C02N 1.379(4) . ?
C024 C02I 1.411(4) . ?
C025 C02F 1.384(4) . ?
C026 C02H 1.388(4) . ?
C029 C02A 1.377(4) . ?
C02A C02F 1.394(4) . ?
C02B C02C 1.383(4) . ?
C02B C02K 1.395(4) . ?
C02D C02L 1.377(4) . ?
C02E C02L 1.398(4) . ?
C02G C02O 1.383(4) . ?
C02H C02M 1.388(4) . ?
C02J C02M 1.377(4) . ?
C02N C02O 1.392(4) . ?

loop_
_exptl_oxdiff_crystal_face_indexfrac_h
_exptl_oxdiff_crystal_face_indexfrac_k
_exptl_oxdiff_crystal_face_indexfrac_l
_exptl_oxdiff_crystal_face_x
_exptl_oxdiff_crystal_face_y
_exptl_oxdiff_crystal_face_z
1.8759 -6.7070 9.4009 0.1333 0.5735 0.8083
-6.7948 0.2644 2.8188 0.2018 0.8380 -0.5070
6.6332 0.1333 -3.3524 -0.2081 -0.8656 0.4555
-5.4437 7.3207 -0.8770 0.4229 -0.0969 -0.9010
-0.8554 -0.0046 -14.6085 -0.8700 -0.0720 -0.4878
1.0561 0.4862 -14.8781 -0.8598 -0.3595 -0.3625
-3.8049 0.0183 -11.6565 -0.6850 0.3221 -0.6535
-0.5499 5.8414 8.8101 0.8956 -0.4259 -0.1286
0.6233 -5.9098 -8.7075 -0.8939 0.4252 0.1416
5.6190 -6.0043 6.4704 -0.0065 0.0080 0.9999
1.8114 -8.0366 -0.0365 -0.5136 0.6035 0.6099
0.1268 -0.8044 14.9362 0.8403 0.2482 0.4819
-2.7316 2.0949 13.7181 0.9576 0.2852 0.0412
-2.8619 6.7354 -9.1145 -0.1120 -0.4524 -0.8848
0.1334 7.4658 -0.6279 0.4331 -0.7908 -0.4325
-0.0001 1.0004 -0.0002 0.0631 -0.1027 -0.0571
